data_7229251
loop_
_publ_author_name
'Paul, Avijit Kumar'
'Kanagaraj, Rajendiran'
'Jana, Ajay'
'Maji, Pradip'

_publ_section_title
;
 Novel Amine Templated Three-Dimensional Zinc-Organophosphonates with
 Variable Pore-Openings
;
_journal_name_full CrystEngComm
_journal_paper_doi 10.1039/C7CE00994A
_journal_year 2017
_chemical_formula_sum 'C8 H22 N3 O14 P4 Zn3'
_chemical_formula_weight 704.28
_chemical_name_common 'Zinc diphosphonate diethelenetriamine'
_chemical_name_systematic
;
 ?
;
_space_group_IT_number 15
_symmetry_cell_setting monoclinic
_symmetry_space_group_name_Hall '-C 2yc'
_symmetry_space_group_name_H-M 'C 1 2/c 1'
_atom_sites_solution_hydrogens geom
_atom_sites_solution_primary direct
_atom_sites_solution_secondary difmap
_audit_update_record
;
2017-07-13 deposited with the CCDC.
2017-09-25 downloaded from the CCDC.
;
_cell_angle_alpha 90.00
_cell_angle_beta 91.2540(10)
_cell_angle_gamma 90.00
_cell_formula_units_Z 8
_cell_length_a 20.3473(5)
_cell_length_b 9.1752(2)
_cell_length_c 23.2486(5)
_cell_measurement_reflns_used 3773
_cell_measurement_temperature 293(2)
_cell_measurement_theta_max 25.00
_cell_measurement_theta_min 2.44
_cell_volume 4339.25(17)
_computing_structure_refinement 'SHELXL-97 (Sheldrick, 2008)'
_diffrn_ambient_temperature 293(2)
_diffrn_measured_fraction_theta_full 0.987
_diffrn_measured_fraction_theta_max 0.987
_diffrn_measurement_device_type 'Bruker SMART CCD area detector'
_diffrn_measurement_method '\f and \w scans'
_diffrn_radiation_monochromator graphite
_diffrn_radiation_source 'fine-focus sealed tube'
_diffrn_radiation_type MoK\a
_diffrn_radiation_wavelength 0.71073
_diffrn_reflns_av_R_equivalents 0.0214
_diffrn_reflns_av_sigmaI/netI 0.0179
_diffrn_reflns_limit_h_max 24
_diffrn_reflns_limit_h_min -22
_diffrn_reflns_limit_k_max 10
_diffrn_reflns_limit_k_min -10
_diffrn_reflns_limit_l_max 27
_diffrn_reflns_limit_l_min -27
_diffrn_reflns_number 16188
_diffrn_reflns_theta_full 25.00
_diffrn_reflns_theta_max 25.00
_diffrn_reflns_theta_min 2.44
_exptl_absorpt_coefficient_mu 3.658
_exptl_absorpt_correction_T_max 0.7112
_exptl_absorpt_correction_T_min 0.5283
_exptl_absorpt_correction_type multi-scan
_exptl_absorpt_process_details '(SADABS; Sheldrick, 1996)'
_exptl_crystal_colour colorless
_exptl_crystal_density_diffrn 2.156
_exptl_crystal_density_method 'not measured'
_exptl_crystal_description 'Rod like'
_exptl_crystal_F_000 2824
_exptl_crystal_size_max 0.20
_exptl_crystal_size_mid 0.10
_exptl_crystal_size_min 0.10
_refine_diff_density_max 1.889
_refine_diff_density_min -0.823
_refine_diff_density_rms 0.131
_refine_ls_extinction_method none
_refine_ls_goodness_of_fit_ref 1.076
_refine_ls_hydrogen_treatment mixed
_refine_ls_matrix_type full
_refine_ls_number_parameters 289
_refine_ls_number_reflns 3773
_refine_ls_number_restraints 0
_refine_ls_restrained_S_all 1.076
_refine_ls_R_factor_all 0.0407
_refine_ls_R_factor_gt 0.0365
_refine_ls_shift/su_max 0.001
_refine_ls_shift/su_mean 0.000
_refine_ls_structure_factor_coef Fsqd
_refine_ls_weighting_details 'calc w=1/[\s^2^(Fo^2^)+(0.0638P)^2^+30.9297P] where P=(Fo^2^+2Fc^2^)/3'
_refine_ls_weighting_scheme calc
_refine_ls_wR_factor_gt 0.1078
_refine_ls_wR_factor_ref 0.1104
_reflns_number_gt 3419
_reflns_number_total 3773
_reflns_threshold_expression >2\s(I)
_cod_data_source_file c7ce00994a2.cif
_cod_data_source_block CCDC(1495891)
_cod_original_sg_symbol_H-M 'C 2/c'
_cod_database_code 7229251

loop_
_symmetry_equiv_pos_as_xyz
'x, y, z'
'-x, y, -z+1/2'
'x+1/2, y+1/2, z'
'-x+1/2, y+1/2, -z+1/2'
'-x, -y, -z'
'x, -y, z-1/2'
'-x+1/2, -y+1/2, -z'
'x+1/2, -y+1/2, z-1/2'

loop_
_atom_site_label
_atom_site_type_symbol
_atom_site_fract_x
_atom_site_fract_y
_atom_site_fract_z
_atom_site_U_iso_or_equiv
_atom_site_adp_type
_atom_site_occupancy
_atom_site_symmetry_multiplicity
_atom_site_calc_flag
_atom_site_refinement_flags
Zn1 Zn 0.22468(3) 0.71708(5) 0.32945(2) 0.02047(16) Uani 1 1 d .
Zn3 Zn 0.15758(3) 1.23839(6) 0.37335(2) 0.02561(17) Uani 1 1 d .
P1 P 0.28829(5) 0.90478(12) 0.22756(4) 0.0168(2) Uani 1 1 d .
P3 P 0.02817(5) 1.13540(12) 0.42849(5) 0.0186(2) Uani 1 1 d .
P4 P 0.13358(6) 0.91005(13) 0.40594(5) 0.0206(3) Uani 1 1 d .
O1 O 0.27321(17) 0.8580(4) 0.28790(13) 0.0300(8) Uani 1 1 d .
O3 O 0.14645(18) 0.7831(4) 0.36613(16) 0.0340(8) Uani 1 1 d .
O6 O 0.13821(17) 0.8613(4) 0.46886(14) 0.0297(8) Uani 1 1 d .
O16 O 0.17750(16) 1.0401(4) 0.39471(16) 0.0317(8) Uani 1 1 d .
O10 O 0.34514(16) 0.8194(4) 0.20300(15) 0.0349(9) Uani 1 1 d .
O13 O 0.21359(19) 0.7138(4) 0.16784(15) 0.0332(8) Uani 1 1 d .
H13 H 0.2082 0.6681 0.1977 0.050 Uiso 1 1 calc R
O14 O 0.00568(17) 0.8492(4) 0.40644(15) 0.0334(8) Uani 1 1 d .
H14 H 0.0145 0.7752 0.3884 0.050 Uiso 1 1 calc R
C1 C 0.2155(2) 0.8682(5) 0.18045(18) 0.0201(9) Uani 1 1 d .
C2 C 0.1523(2) 0.9212(7) 0.2069(2) 0.0374(13) Uani 1 1 d .
H2A H 0.1555 1.0238 0.2144 0.056 Uiso 1 1 calc R
H2B H 0.1453 0.8700 0.2423 0.056 Uiso 1 1 calc R
H2C H 0.1161 0.9031 0.1807 0.056 Uiso 1 1 calc R
C3 C 0.0490(2) 0.9655(5) 0.38980(19) 0.0223(9) Uani 1 1 d .
C4 C 0.0376(3) 0.9892(7) 0.3250(2) 0.0351(12) Uani 1 1 d .
H4A H 0.0651 1.0670 0.3122 0.053 Uiso 1 1 calc R
H4B H -0.0077 1.0140 0.3176 0.053 Uiso 1 1 calc R
H4C H 0.0480 0.9014 0.3047 0.053 Uiso 1 1 calc R
C5 C -0.0003(7) 0.5507(12) 0.3281(5) 0.104(4) Uani 1 1 d .
H5A H -0.0091 0.6494 0.3152 0.125 Uiso 1 1 calc R
H5B H 0.0176 0.4965 0.2963 0.125 Uiso 1 1 calc R
C6 C -0.0616(6) 0.4825(15) 0.3461(9) 0.155(8) Uani 1 1 d .
H6A H -0.0945 0.4895 0.3153 0.186 Uiso 1 1 calc R
H6B H -0.0542 0.3802 0.3544 0.186 Uiso 1 1 calc R
N1 N 0.0481(4) 0.5533(8) 0.3768(5) 0.099(3) Uani 1 1 d .
H1A H 0.0849 0.5965 0.3656 0.148 Uiso 1 1 calc R
H1B H 0.0571 0.4624 0.3878 0.148 Uiso 1 1 calc R
H1C H 0.0315 0.6024 0.4061 0.148 Uiso 1 1 calc R
N2 N -0.0851(6) 0.5566(14) 0.3973(9) 0.186(8) Uani 1 1 d .
N3 N -0.2040(4) 0.5984(9) 0.4622(4) 0.095(3) Uani 1 1 d .
H3A H -0.2185 0.6115 0.4977 0.143 Uiso 1 1 calc R
H3B H -0.2380 0.5960 0.4374 0.143 Uiso 1 1 calc R
H3C H -0.1774 0.6715 0.4532 0.143 Uiso 1 1 calc R
P2 P 0.22436(5) 0.94675(12) 0.10814(5) 0.0182(2) Uani 1 1 d .
O2 O 0.30139(17) 1.0688(4) 0.22707(14) 0.0276(7) Uani 1 1 d .
Zn2 Zn 0.10453(2) 0.97293(6) 0.53318(2) 0.02005(16) Uani 1 1 d .
O7 O 0.06477(16) 1.2577(4) 0.39836(15) 0.0290(8) Uani 1 1 d .
O4 O 0.22478(17) 1.1111(3) 0.11226(13) 0.0265(7) Uani 1 1 d .
O8 O -0.04622(15) 1.1525(4) 0.42362(14) 0.0249(7) Uani 1 1 d .
O5 O 0.28777(16) 0.8825(4) 0.08470(13) 0.0258(7) Uani 1 1 d .
O9 O 0.05078(15) 1.1200(3) 0.49103(13) 0.0230(7) Uani 1 1 d .
O11 O 0.16561(16) 0.8965(4) 0.07179(14) 0.0281(7) Uani 1 1 d .
C8 C -0.1693(7) 0.4656(12) 0.4596(6) 0.115(4) Uani 1 1 d .
H8A H -0.1329 0.4670 0.4872 0.138 Uiso 1 1 calc R
H8B H -0.1982 0.3858 0.4695 0.138 Uiso 1 1 calc R
C7 C -0.1457(9) 0.4440(17) 0.4052(6) 0.154(7) Uani 1 1 d .
H7A H -0.1800 0.4628 0.3765 0.184 Uiso 1 1 calc R
H7B H -0.1308 0.3444 0.4009 0.184 Uiso 1 1 calc R

loop_
_atom_site_aniso_label
_atom_site_aniso_U_11
_atom_site_aniso_U_22
_atom_site_aniso_U_33
_atom_site_aniso_U_23
_atom_site_aniso_U_13
_atom_site_aniso_U_12
Zn1 0.0278(3) 0.0166(3) 0.0174(3) -0.00028(19) 0.0061(2) 0.0014(2)
Zn3 0.0246(3) 0.0274(3) 0.0248(3) 0.0060(2) 0.0011(2) -0.0097(2)
P1 0.0199(5) 0.0164(6) 0.0141(5) 0.0000(4) 0.0020(4) 0.0010(4)
P3 0.0156(5) 0.0202(6) 0.0203(6) 0.0036(4) 0.0049(4) -0.0003(4)
P4 0.0214(6) 0.0201(6) 0.0206(6) -0.0019(4) 0.0075(4) -0.0001(4)
O1 0.040(2) 0.0308(19) 0.0189(16) 0.0051(14) 0.0015(14) -0.0110(15)
O3 0.035(2) 0.034(2) 0.034(2) -0.0125(15) 0.0142(16) 0.0019(15)
O6 0.0391(19) 0.0270(18) 0.0235(17) 0.0028(14) 0.0101(14) 0.0109(15)
O16 0.0224(17) 0.0283(19) 0.045(2) 0.0090(16) 0.0042(15) -0.0031(14)
O10 0.0255(18) 0.050(2) 0.0283(18) -0.0148(17) -0.0053(14) 0.0178(17)
O13 0.056(2) 0.0194(17) 0.0244(17) 0.0009(14) -0.0038(16) -0.0076(16)
O14 0.0344(19) 0.0314(19) 0.0349(19) -0.0126(15) 0.0137(15) -0.0176(16)
C1 0.020(2) 0.020(2) 0.020(2) -0.0017(17) 0.0018(17) -0.0012(17)
C2 0.023(2) 0.057(4) 0.033(3) 0.001(3) 0.009(2) 0.004(2)
C3 0.019(2) 0.028(2) 0.020(2) -0.0020(18) 0.0043(17) -0.0051(18)
C4 0.030(3) 0.055(3) 0.021(2) -0.006(2) 0.003(2) -0.007(2)
C5 0.159(11) 0.068(6) 0.086(7) 0.011(5) -0.006(7) -0.011(7)
C6 0.090(9) 0.101(10) 0.27(2) 0.072(12) -0.082(12) -0.033(8)
N1 0.078(5) 0.046(4) 0.173(9) 0.005(5) 0.014(6) 0.003(4)
N2 0.107(8) 0.109(9) 0.35(2) 0.081(11) 0.122(12) 0.032(7)
N3 0.102(6) 0.098(6) 0.085(5) 0.029(5) 0.004(4) -0.001(5)
P2 0.0198(6) 0.0186(6) 0.0162(5) -0.0010(4) -0.0015(4) 0.0036(4)
O2 0.0380(19) 0.0193(17) 0.0253(17) 0.0049(13) -0.0054(14) -0.0057(14)
Zn2 0.0184(3) 0.0227(3) 0.0191(3) 0.00091(19) 0.00164(19) -0.0024(2)
O7 0.0266(18) 0.0273(18) 0.0336(19) 0.0080(14) 0.0098(15) -0.0032(14)
O4 0.0383(19) 0.0179(16) 0.0230(16) 0.0006(13) -0.0063(14) 0.0028(14)
O8 0.0160(15) 0.0306(18) 0.0283(17) 0.0097(14) 0.0049(12) 0.0012(13)
O5 0.0257(17) 0.0322(18) 0.0196(15) 0.0046(13) 0.0046(13) 0.0082(14)
O9 0.0241(16) 0.0238(16) 0.0213(16) -0.0006(13) 0.0022(13) 0.0041(13)
O11 0.0285(18) 0.0266(17) 0.0288(18) -0.0028(14) -0.0110(14) 0.0028(14)
C8 0.134(10) 0.079(7) 0.132(10) -0.004(7) 0.020(8) 0.046(7)
C7 0.24(2) 0.120(11) 0.104(10) -0.007(9) -0.019(11) 0.045(12)

loop_
_atom_type_symbol
_atom_type_description
_atom_type_scat_dispersion_real
_atom_type_scat_dispersion_imag
_atom_type_scat_source
C C 0.0033 0.0016 'International Tables Vol C Tables 4.2.6.8 and 6.1.1.4'
H H 0.0000 0.0000 'International Tables Vol C Tables 4.2.6.8 and 6.1.1.4'
N N 0.0061 0.0033 'International Tables Vol C Tables 4.2.6.8 and 6.1.1.4'
O O 0.0106 0.0060 'International Tables Vol C Tables 4.2.6.8 and 6.1.1.4'
P P 0.1023 0.0942 'International Tables Vol C Tables 4.2.6.8 and 6.1.1.4'
Zn Zn 0.2839 1.4301 'International Tables Vol C Tables 4.2.6.8 and 6.1.1.4'

loop_
_geom_angle_atom_site_label_1
_geom_angle_atom_site_label_2
_geom_angle_atom_site_label_3
_geom_angle
_geom_angle_site_symmetry_1
_geom_angle_site_symmetry_3
O1 Zn1 O3 117.08(16) . .
O1 Zn1 O4 114.91(15) . 4_545
O3 Zn1 O4 106.23(16) . 4_545
O1 Zn1 O2 105.51(15) . 4_545
O3 Zn1 O2 107.61(15) . 4_545
O4 Zn1 O2 104.59(14) 4_545 4_545
O10 Zn3 O16 127.17(17) 4 .
O10 Zn3 O5 101.64(14) 4 4
O16 Zn3 O5 113.11(15) . 4
O10 Zn3 O7 103.07(15) 4 .
O16 Zn3 O7 101.75(14) . .
O5 Zn3 O7 108.88(14) 4 .
O1 P1 O10 112.1(2) . .
O1 P1 O2 109.07(19) . .
O10 P1 O2 111.8(2) . .
O1 P1 C1 108.8(2) . .
O10 P1 C1 106.83(19) . .
O2 P1 C1 108.1(2) . .
O9 P3 O8 111.08(18) . .
O9 P3 O7 111.5(2) . .
O8 P3 O7 112.60(19) . .
O9 P3 C3 108.52(19) . .
O8 P3 C3 106.8(2) . .
O7 P3 C3 106.05(19) . .
O3 P4 O16 112.9(2) . .
O3 P4 O6 110.6(2) . .
O16 P4 O6 111.7(2) . .
O3 P4 C3 105.3(2) . .
O16 P4 C3 107.6(2) . .
O6 P4 C3 108.4(2) . .
P1 O1 Zn1 141.8(2) . .
P4 O3 Zn1 132.1(2) . .
P4 O6 Zn2 124.3(2) . .
P4 O16 Zn3 131.7(2) . .
P1 O10 Zn3 122.6(2) . 4_545
C1 O13 H13 109.5 . .
C3 O14 H14 109.5 . .
O13 C1 C2 112.1(4) . .
O13 C1 P2 101.6(3) . .
C2 C1 P2 110.2(3) . .
O13 C1 P1 108.4(3) . .
C2 C1 P1 112.1(3) . .
P2 C1 P1 112.1(2) . .
C1 C2 H2A 109.5 . .
C1 C2 H2B 109.5 . .
H2A C2 H2B 109.5 . .
C1 C2 H2C 109.5 . .
H2A C2 H2C 109.5 . .
H2B C2 H2C 109.5 . .
O14 C3 C4 106.7(4) . .
O14 C3 P4 108.5(3) . .
C4 C3 P4 111.3(3) . .
O14 C3 P3 110.1(3) . .
C4 C3 P3 109.0(3) . .
P4 C3 P3 111.1(2) . .
C3 C4 H4A 109.5 . .
C3 C4 H4B 109.5 . .
H4A C4 H4B 109.5 . .
C3 C4 H4C 109.5 . .
H4A C4 H4C 109.5 . .
H4B C4 H4C 109.5 . .
C6 C5 N1 110.2(10) . .
C6 C5 H5A 109.6 . .
N1 C5 H5A 109.6 . .
C6 C5 H5B 109.6 . .
N1 C5 H5B 109.6 . .
H5A C5 H5B 108.1 . .
N2 C6 C5 109.2(12) . .
N2 C6 H6A 109.8 . .
C5 C6 H6A 109.8 . .
N2 C6 H6B 109.8 . .
C5 C6 H6B 109.8 . .
H6A C6 H6B 108.3 . .
C5 N1 H1A 109.5 . .
C5 N1 H1B 109.5 . .
H1A N1 H1B 109.5 . .
C5 N1 H1C 109.5 . .
H1A N1 H1C 109.5 . .
H1B N1 H1C 109.5 . .
C6 N2 C7 93.4(13) . .
C8 N3 H3A 109.5 . .
C8 N3 H3B 109.5 . .
H3A N3 H3B 109.5 . .
C8 N3 H3C 109.5 . .
H3A N3 H3C 109.5 . .
H3B N3 H3C 109.5 . .
O4 P2 O11 109.94(19) . .
O4 P2 O5 113.8(2) . .
O11 P2 O5 110.13(19) . .
O4 P2 C1 109.46(19) . .
O11 P2 C1 107.3(2) . .
O5 P2 C1 105.91(19) . .
P1 O2 Zn1 130.1(2) . 4
O11 Zn2 O8 121.30(14) 6_576 5_576
O11 Zn2 O6 116.65(15) 6_576 .
O8 Zn2 O6 108.27(15) 5_576 .
O11 Zn2 O9 98.63(14) 6_576 .
O8 Zn2 O9 108.76(13) 5_576 .
O6 Zn2 O9 100.24(13) . .
P3 O7 Zn3 122.9(2) . .
P2 O4 Zn1 123.08(19) . 4
P3 O8 Zn2 121.07(19) . 5_576
P2 O5 Zn3 123.59(18) . 4_545
P3 O9 Zn2 133.44(19) . .
P2 O11 Zn2 124.1(2) . 6_575
C7 C8 N3 110.4(12) . .
C7 C8 H8A 109.6 . .
N3 C8 H8A 109.6 . .
C7 C8 H8B 109.6 . .
N3 C8 H8B 109.6 . .
H8A C8 H8B 108.1 . .
C8 C7 N2 107.1(14) . .
C8 C7 H7A 110.3 . .
N2 C7 H7A 110.3 . .
C8 C7 H7B 110.3 . .
N2 C7 H7B 110.3 . .
H7A C7 H7B 108.6 . .

loop_
_geom_bond_atom_site_label_1
_geom_bond_atom_site_label_2
_geom_bond_distance
_geom_bond_site_symmetry_2
Zn1 O1 1.903(3) .
Zn1 O3 1.920(3) .
Zn1 O4 1.944(3) 4_545
Zn1 O2 1.956(3) 4_545
Zn3 O10 1.924(3) 4
Zn3 O16 1.927(3) .
Zn3 O5 1.972(3) 4
Zn3 O7 1.996(3) .
P1 O1 1.505(3) .
P1 O10 1.519(3) .
P1 O2 1.529(3) .
P1 C1 1.853(4) .
P3 O9 1.522(3) .
P3 O8 1.523(3) .
P3 O7 1.525(3) .
P3 C3 1.854(5) .
P4 O3 1.514(3) .
P4 O16 1.517(3) .
P4 O6 1.531(3) .
P4 C3 1.825(5) .
O6 Zn2 1.949(3) .
O10 Zn3 1.924(3) 4_545
O13 C1 1.447(5) .
O13 H13 0.8200 .
O14 C3 1.443(5) .
O14 H14 0.8200 .
C1 C2 1.518(6) .
C1 P2 1.841(4) .
C2 H2A 0.9600 .
C2 H2B 0.9600 .
C2 H2C 0.9600 .
C3 C4 1.534(7) .
C4 H4A 0.9600 .
C4 H4B 0.9600 .
C4 H4C 0.9600 .
C5 C6 1.464(17) .
C5 N1 1.484(14) .
C5 H5A 0.9700 .
C5 H5B 0.9700 .
C6 N2 1.46(2) .
C6 H6A 0.9700 .
C6 H6B 0.9700 .
N1 H1A 0.8900 .
N1 H1B 0.8900 .
N1 H1C 0.8900 .
N2 C7 1.62(2) .
N3 C8 1.410(12) .
N3 H3A 0.8900 .
N3 H3B 0.8900 .
N3 H3C 0.8900 .
P2 O4 1.511(3) .
P2 O11 1.520(3) .
P2 O5 1.530(3) .
O2 Zn1 1.956(3) 4
Zn2 O11 1.933(3) 6_576
Zn2 O8 1.948(3) 5_576
Zn2 O9 1.982(3) .
O4 Zn1 1.944(3) 4
O8 Zn2 1.948(3) 5_576
O5 Zn3 1.972(3) 4_545
O11 Zn2 1.933(3) 6_575
C8 C7 1.376(18) .
C8 H8A 0.9700 .
C8 H8B 0.9700 .
C7 H7A 0.9700 .
C7 H7B 0.9700 .
